data_7212634
loop_
_publ_author_name
'Ling, Irene'
'Alias, Yatimah'
'Sobolev, Alexandre N.'
'Raston, Colin L.'

_publ_section_title
;
 Hirshfeld surface analysis of phosphonium salts
;
_journal_issue 12
_journal_name_full CrystEngComm
_journal_page_first 4321
_journal_paper_doi 10.1039/c002832k
_journal_volume 12
_journal_year 2010
_chemical_formula_moiety 'C44 H38 P2, 2(C4 N3)'
_chemical_formula_sum 'C52 H38 N6 P2'
_chemical_formula_weight 808.82
_chemical_name_systematic
;
?
;
_space_group_IT_number 14
_symmetry_cell_setting monoclinic
_symmetry_Int_Tables_number 14
_symmetry_space_group_name_Hall '-P 2yn'
_symmetry_space_group_name_H-M 'P 1 21/n 1'
_atom_sites_solution_hydrogens geom
_atom_sites_solution_primary direct
_atom_sites_solution_secondary difmap
_audit_creation_method SHELXL-97
_cell_angle_alpha 90.0
_cell_angle_beta 97.885(2)
_cell_angle_gamma 90.0
_cell_formula_units_Z 2
_cell_length_a 9.8685(2)
_cell_length_b 14.9561(4)
_cell_length_c 14.2387(4)
_cell_measurement_reflns_used 8340
_cell_measurement_temperature 100(2)
_cell_measurement_theta_max 32.65
_cell_measurement_theta_min 3.59
_cell_volume 2081.68(9)
_computing_cell_refinement
;
CrysAlisPro, Oxford Diffraction Ltd.,
Version 1.171.33.41 (release 06-05-2009 CrysAlis171 .NET)
(compiled May 6 2009,17:20:42)
;
_computing_data_collection
;
CrysAlisPro, Oxford Diffraction Ltd.,
Version 1.171.33.41 (release 06-05-2009 CrysAlis171 .NET)
(compiled May 6 2009,17:20:42)
;
_computing_data_reduction
;
CrysAlisPro, Oxford Diffraction Ltd.,
Version 1.171.33.41 (release 06-05-2009 CrysAlis171 .NET)
(compiled May 6 2009,17:20:42)
;
_computing_molecular_graphics 'X-Seed 2.0 (Barbour, 2001)'
_computing_publication_material 'SHELXL-97 (Sheldrick, 2008)'
_computing_structure_refinement 'SHELXL-97 (Sheldrick, 2008)'
_computing_structure_solution 'SHELXS-97 (Sheldrick, 2008)'
_diffrn_ambient_temperature 100(2)
_diffrn_detector_area_resol_mean 10.4738
_diffrn_measured_fraction_theta_full 0.998
_diffrn_measured_fraction_theta_max 0.918
_diffrn_measurement_device_type 'Oxford Diffraction Gemini-R Ultra, Ruby CCD'
_diffrn_measurement_method '\w scans'
_diffrn_radiation_monochromator graphite
_diffrn_radiation_source 'normal-focus sealed tube'
_diffrn_radiation_type MoK\a
_diffrn_radiation_wavelength 0.71073
_diffrn_reflns_av_R_equivalents 0.0387
_diffrn_reflns_av_sigmaI/netI 0.0648
_diffrn_reflns_limit_h_max 14
_diffrn_reflns_limit_h_min -14
_diffrn_reflns_limit_k_max 21
_diffrn_reflns_limit_k_min -22
_diffrn_reflns_limit_l_max 19
_diffrn_reflns_limit_l_min -21
_diffrn_reflns_number 24576
_diffrn_reflns_theta_full 30.00
_diffrn_reflns_theta_max 32.74
_diffrn_reflns_theta_min 3.59
_exptl_absorpt_coefficient_mu 0.150
_exptl_absorpt_correction_T_max 1.00000
_exptl_absorpt_correction_T_min 0.99206
_exptl_absorpt_correction_type multi-scan
_exptl_absorpt_process_details
;
CrysAlisPro, Oxford Diffraction Ltd.,
Version 1.171.33.41 (release 06-05-2009 CrysAlis171 .NET)
(compiled May 6 2009,17:20:42)
Empirical absorption correction using spherical harmonics,
implemented in SCALE3 ABSPACK scaling algorithm.
;
_exptl_crystal_colour colorless
_exptl_crystal_density_diffrn 1.290
_exptl_crystal_density_meas ?
_exptl_crystal_description plate
_exptl_crystal_F_000 844
_exptl_crystal_size_max 0.42
_exptl_crystal_size_mid 0.25
_exptl_crystal_size_min 0.07
_refine_diff_density_max 0.408
_refine_diff_density_min -0.335
_refine_diff_density_rms 0.052
_refine_ls_extinction_method none
_refine_ls_goodness_of_fit_ref 1.006
_refine_ls_hydrogen_treatment constr
_refine_ls_matrix_type full
_refine_ls_number_parameters 271
_refine_ls_number_reflns 7053
_refine_ls_number_restraints 0
_refine_ls_restrained_S_all 1.006
_refine_ls_R_factor_all 0.0690
_refine_ls_R_factor_gt 0.0407
_refine_ls_shift/su_max 0.001
_refine_ls_shift/su_mean 0.000
_refine_ls_structure_factor_coef Fsqd
_refine_ls_weighting_details 'calc w=1/[\s^2^(Fo^2^)+(0.0380P)^2^+0.0000P] where P=(Fo^2^+2Fc^2^)/3'
_refine_ls_weighting_scheme calc
_refine_ls_wR_factor_gt 0.0841
_refine_ls_wR_factor_ref 0.0879
_reflns_number_gt 4680
_reflns_number_total 7053
_reflns_threshold_expression >2sigma(I)
_cod_data_source_file c002832k.txt
_cod_data_source_block 230708f
_cod_depositor_comments
;
The following automatic conversions were performed:

'_exptl_crystal_density_meas' value 'not measured' was changed to '?'
- the value is perceived as not measured.

Automatic conversion script
Id: cif_fix_values 3008 2015-01-20 13:52:24Z robertas 
;
_cod_original_sg_symbol_H-M 'P 21/n'
_cod_database_code 7212634

loop_
_symmetry_equiv_pos_as_xyz
'x, y, z'
'-x+1/2, y+1/2, -z+1/2'
'-x, -y, -z'
'x-1/2, -y-1/2, z-1/2'

loop_
_atom_site_label
_atom_site_type_symbol
_atom_site_fract_x
_atom_site_fract_y
_atom_site_fract_z
_atom_site_U_iso_or_equiv
_atom_site_adp_type
_atom_site_occupancy
_atom_site_symmetry_multiplicity
_atom_site_calc_flag
_atom_site_refinement_flags
P1 P 0.71408(3) 0.054897(19) 0.25838(2) 0.01365(7) Uani 1 1 d .
C10 C 0.62819(11) 0.11235(7) 0.15429(8) 0.0156(2) Uani 1 1 d .
H10A H 0.5561 0.1511 0.1743 0.019 Uiso 1 1 calc R
H10B H 0.6954 0.1517 0.1292 0.019 Uiso 1 1 calc R
C11 C 0.75003(11) 0.13914(7) 0.34836(8) 0.0151(2) Uani 1 1 d .
C12 C 0.65325(12) 0.20462(8) 0.36100(8) 0.0200(2) Uani 1 1 d .
H12 H 0.5672 0.2048 0.3218 0.024 Uiso 1 1 calc R
C13 C 0.68225(13) 0.26939(8) 0.43058(9) 0.0235(3) Uani 1 1 d .
H13 H 0.6162 0.3137 0.4393 0.028 Uiso 1 1 calc R
C14 C 0.80856(14) 0.26900(8) 0.48740(8) 0.0240(3) Uani 1 1 d .
H14 H 0.8285 0.3130 0.5354 0.029 Uiso 1 1 calc R
C15 C 0.90496(13) 0.20514(9) 0.47441(9) 0.0251(3) Uani 1 1 d .
H15 H 0.9916 0.2061 0.5128 0.030 Uiso 1 1 calc R
C16 C 0.87658(12) 0.13935(8) 0.40568(8) 0.0201(2) Uani 1 1 d .
H16 H 0.9428 0.0949 0.3978 0.024 Uiso 1 1 calc R
C21 C 0.60542(11) -0.03191(7) 0.29263(8) 0.0148(2) Uani 1 1 d .
C22 C 0.52278(11) -0.01872(8) 0.36362(8) 0.0172(2) Uani 1 1 d .
H22 H 0.5254 0.0366 0.3965 0.021 Uiso 1 1 calc R
C23 C 0.43681(12) -0.08666(8) 0.38603(8) 0.0206(3) Uani 1 1 d .
H23 H 0.3806 -0.0777 0.4343 0.025 Uiso 1 1 calc R
C24 C 0.43266(12) -0.16752(8) 0.33824(8) 0.0213(3) Uani 1 1 d .
H24 H 0.3746 -0.2141 0.3544 0.026 Uiso 1 1 calc R
C25 C 0.51307(13) -0.18053(8) 0.26705(9) 0.0237(3) Uani 1 1 d .
H25 H 0.5091 -0.2358 0.2340 0.028 Uiso 1 1 calc R
C26 C 0.59944(12) -0.11342(8) 0.24372(9) 0.0208(2) Uani 1 1 d .
H26 H 0.6543 -0.1227 0.1947 0.025 Uiso 1 1 calc R
C31 C 0.87103(11) 0.00478(8) 0.23467(8) 0.0161(2) Uani 1 1 d .
C32 C 0.94046(12) 0.03916(8) 0.16361(8) 0.0208(3) Uani 1 1 d .
H32 H 0.9033 0.0880 0.1259 0.025 Uiso 1 1 calc R
C33 C 1.06453(12) 0.00139(9) 0.14834(9) 0.0262(3) Uani 1 1 d .
H33 H 1.1118 0.0242 0.0997 0.031 Uiso 1 1 calc R
C34 C 1.11923(12) -0.06918(9) 0.20367(9) 0.0246(3) Uani 1 1 d .
H34 H 1.2035 -0.0951 0.1925 0.030 Uiso 1 1 calc R
C35 C 1.05194(13) -0.10227(9) 0.27525(9) 0.0242(3) Uani 1 1 d .
H35 H 1.0909 -0.1501 0.3137 0.029 Uiso 1 1 calc R
C36 C 0.92755(12) -0.06591(8) 0.29116(8) 0.0205(2) Uani 1 1 d .
H36 H 0.8812 -0.0890 0.3402 0.025 Uiso 1 1 calc R
C41 C 0.56343(11) 0.05267(7) 0.07465(7) 0.0135(2) Uani 1 1 d .
C42 C 0.43465(11) 0.01550(8) 0.07876(8) 0.0164(2) Uani 1 1 d .
H42 H 0.3896 0.0260 0.1325 0.020 Uiso 1 1 calc R
C43 C 0.37204(11) -0.03681(7) 0.00460(8) 0.0162(2) Uani 1 1 d .
H43 H 0.2845 -0.0619 0.0081 0.019 Uiso 1 1 calc R
C0 C 0.28124(12) 0.16621(8) 0.40133(8) 0.0208(2) Uani 1 1 d .
C1 C 0.29713(11) 0.16647(8) 0.30456(9) 0.0190(2) Uani 1 1 d .
C2 C 0.32430(13) 0.24072(9) 0.45838(9) 0.0247(3) Uani 1 1 d .
C3 C 0.22633(12) 0.09215(9) 0.44431(9) 0.0240(3) Uani 1 1 d .
N1 N 0.31484(10) 0.16854(7) 0.22615(7) 0.0236(2) Uani 1 1 d .
N2 N 0.36019(13) 0.30084(8) 0.50574(8) 0.0366(3) Uani 1 1 d .
N3 N 0.18093(12) 0.03306(9) 0.48166(9) 0.0357(3) Uani 1 1 d .

loop_
_atom_site_aniso_label
_atom_site_aniso_U_11
_atom_site_aniso_U_22
_atom_site_aniso_U_33
_atom_site_aniso_U_23
_atom_site_aniso_U_13
_atom_site_aniso_U_12
P1 0.01355(13) 0.01549(14) 0.01182(13) -0.00108(11) 0.00137(10) -0.00012(12)
C10 0.0161(5) 0.0159(5) 0.0142(5) -0.0010(4) 0.0006(4) 0.0003(4)
C11 0.0176(5) 0.0162(5) 0.0118(5) -0.0010(4) 0.0028(4) -0.0039(4)
C12 0.0183(5) 0.0225(6) 0.0187(6) -0.0038(5) 0.0007(5) -0.0010(5)
C13 0.0265(6) 0.0209(6) 0.0237(6) -0.0065(5) 0.0059(5) -0.0007(5)
C14 0.0329(7) 0.0221(6) 0.0167(6) -0.0049(5) 0.0028(5) -0.0093(6)
C15 0.0254(6) 0.0287(7) 0.0190(6) -0.0024(5) -0.0044(5) -0.0053(6)
C16 0.0202(6) 0.0223(6) 0.0169(6) -0.0001(5) -0.0008(5) -0.0005(5)
C21 0.0134(5) 0.0163(5) 0.0141(5) 0.0003(4) 0.0003(4) -0.0003(4)
C22 0.0173(5) 0.0189(6) 0.0151(5) -0.0021(4) 0.0010(4) 0.0010(5)
C23 0.0176(5) 0.0278(6) 0.0168(6) 0.0012(5) 0.0039(5) -0.0001(5)
C24 0.0192(6) 0.0222(6) 0.0218(6) 0.0039(5) -0.0002(5) -0.0040(5)
C25 0.0266(6) 0.0170(6) 0.0269(7) -0.0034(5) 0.0016(5) -0.0026(5)
C26 0.0225(6) 0.0210(6) 0.0196(6) -0.0039(5) 0.0056(5) 0.0005(5)
C31 0.0136(5) 0.0193(6) 0.0149(5) -0.0027(4) 0.0007(4) 0.0001(4)
C32 0.0163(5) 0.0262(7) 0.0197(6) 0.0037(5) 0.0018(5) 0.0006(5)
C33 0.0174(6) 0.0400(8) 0.0224(6) 0.0033(6) 0.0068(5) 0.0003(6)
C34 0.0161(5) 0.0338(7) 0.0239(6) -0.0045(5) 0.0022(5) 0.0061(5)
C35 0.0228(6) 0.0252(6) 0.0241(6) 0.0015(5) 0.0011(5) 0.0068(5)
C36 0.0203(6) 0.0239(6) 0.0179(6) 0.0016(5) 0.0039(5) 0.0019(5)
C41 0.0137(5) 0.0136(5) 0.0125(5) 0.0008(4) -0.0009(4) 0.0024(4)
C42 0.0156(5) 0.0205(6) 0.0134(5) -0.0010(4) 0.0037(4) 0.0011(5)
C43 0.0134(5) 0.0200(6) 0.0150(5) 0.0015(4) 0.0016(4) -0.0009(4)
C0 0.0218(6) 0.0238(6) 0.0170(6) -0.0002(5) 0.0037(5) 0.0035(5)
C1 0.0159(5) 0.0177(6) 0.0230(6) -0.0007(5) 0.0009(5) 0.0030(5)
C2 0.0279(7) 0.0277(7) 0.0184(6) 0.0008(5) 0.0028(5) 0.0116(6)
C3 0.0185(6) 0.0334(7) 0.0201(6) 0.0018(5) 0.0020(5) 0.0059(5)
N1 0.0250(5) 0.0252(6) 0.0204(5) -0.0008(4) 0.0023(4) 0.0035(5)
N2 0.0472(8) 0.0320(6) 0.0286(6) -0.0085(5) -0.0025(6) 0.0132(6)
N3 0.0288(6) 0.0434(7) 0.0350(7) 0.0118(6) 0.0051(5) -0.0002(6)

loop_
_atom_type_symbol
_atom_type_description
_atom_type_scat_dispersion_real
_atom_type_scat_dispersion_imag
_atom_type_scat_source
C C 0.0033 0.0016 'International Tables Vol C Tables 4.2.6.8 and 6.1.1.4'
H H 0.0000 0.0000 'International Tables Vol C Tables 4.2.6.8 and 6.1.1.4'
N N 0.0061 0.0033 'International Tables Vol C Tables 4.2.6.8 and 6.1.1.4'
P P 0.1023 0.0942 'International Tables Vol C Tables 4.2.6.8 and 6.1.1.4'

loop_
_geom_angle_atom_site_label_1
_geom_angle_atom_site_label_2
_geom_angle_atom_site_label_3
_geom_angle
_geom_angle_site_symmetry_1
_geom_angle_site_symmetry_3
C21 P1 C31 108.22(5) . .
C21 P1 C11 112.36(5) . .
C31 P1 C11 109.63(5) . .
C21 P1 C10 109.54(5) . .
C31 P1 C10 111.22(5) . .
C11 P1 C10 105.91(5) . .
C41 C10 P1 115.68(8) . .
C41 C10 H10A 108.4 . .
P1 C10 H10A 108.4 . .
C41 C10 H10B 108.4 . .
P1 C10 H10B 108.4 . .
H10A C10 H10B 107.4 . .
C16 C11 C12 119.74(10) . .
C16 C11 P1 119.47(9) . .
C12 C11 P1 120.79(8) . .
C13 C12 C11 120.27(11) . .
C13 C12 H12 119.9 . .
C11 C12 H12 119.9 . .
C12 C13 C14 119.57(12) . .
C12 C13 H13 120.2 . .
C14 C13 H13 120.2 . .
C15 C14 C13 120.35(11) . .
C15 C14 H14 119.8 . .
C13 C14 H14 119.8 . .
C14 C15 C16 120.61(11) . .
C14 C15 H15 119.7 . .
C16 C15 H15 119.7 . .
C15 C16 C11 119.45(11) . .
C15 C16 H16 120.3 . .
C11 C16 H16 120.3 . .
C22 C21 C26 119.57(11) . .
C22 C21 P1 121.65(9) . .
C26 C21 P1 118.72(9) . .
C23 C22 C21 119.91(11) . .
C23 C22 H22 120.0 . .
C21 C22 H22 120.0 . .
C24 C23 C22 120.25(11) . .
C24 C23 H23 119.9 . .
C22 C23 H23 119.9 . .
C25 C24 C23 120.08(11) . .
C25 C24 H24 120.0 . .
C23 C24 H24 120.0 . .
C24 C25 C26 120.45(11) . .
C24 C25 H25 119.8 . .
C26 C25 H25 119.8 . .
C25 C26 C21 119.74(11) . .
C25 C26 H26 120.1 . .
C21 C26 H26 120.1 . .
C32 C31 C36 119.94(11) . .
C32 C31 P1 120.33(9) . .
C36 C31 P1 119.64(9) . .
C33 C32 C31 119.57(11) . .
C33 C32 H32 120.2 . .
C31 C32 H32 120.2 . .
C34 C33 C32 120.27(12) . .
C34 C33 H33 119.9 . .
C32 C33 H33 119.9 . .
C33 C34 C35 120.28(12) . .
C33 C34 H34 119.9 . .
C35 C34 H34 119.9 . .
C34 C35 C36 120.31(12) . .
C34 C35 H35 119.8 . .
C36 C35 H35 119.8 . .
C35 C36 C31 119.62(12) . .
C35 C36 H36 120.2 . .
C31 C36 H36 120.2 . .
C43 C41 C42 119.16(10) 3_655 .
C43 C41 C10 121.02(10) 3_655 .
C42 C41 C10 119.78(10) . .
C43 C42 C41 120.33(10) . .
C43 C42 H42 119.8 . .
C41 C42 H42 119.8 . .
C42 C43 C41 120.51(10) . 3_655
C42 C43 H43 119.7 . .
C41 C43 H43 119.7 3_655 .
C1 C0 C3 121.88(11) . .
C1 C0 C2 119.76(11) . .
C3 C0 C2 118.33(11) . .
N1 C1 C0 177.32(13) . .
N2 C2 C0 179.18(14) . .
N3 C3 C0 178.05(14) . .

loop_
_geom_bond_atom_site_label_1
_geom_bond_atom_site_label_2
_geom_bond_distance
_geom_bond_site_symmetry_2
P1 C21 1.7935(11) .
P1 C31 1.7939(12) .
P1 C11 1.7972(11) .
P1 C10 1.8190(11) .
C10 C41 1.5139(15) .
C10 H10A 0.9900 .
C10 H10B 0.9900 .
C11 C16 1.3950(15) .
C11 C12 1.3968(16) .
C12 C13 1.3870(16) .
C12 H12 0.9500 .
C13 C14 1.3899(17) .
C13 H13 0.9500 .
C14 C15 1.3783(18) .
C14 H14 0.9500 .
C15 C16 1.3890(16) .
C15 H15 0.9500 .
C16 H16 0.9500 .
C21 C22 1.3971(16) .
C21 C26 1.4013(16) .
C22 C23 1.3886(17) .
C22 H22 0.9500 .
C23 C24 1.3855(17) .
C23 H23 0.9500 .
C24 C25 1.3841(18) .
C24 H24 0.9500 .
C25 C26 1.3864(17) .
C25 H25 0.9500 .
C26 H26 0.9500 .
C31 C32 1.3957(16) .
C31 C36 1.3974(16) .
C32 C33 1.3923(17) .
C32 H32 0.9500 .
C33 C34 1.3818(18) .
C33 H33 0.9500 .
C34 C35 1.3821(18) .
C34 H34 0.9500 .
C35 C36 1.3893(17) .
C35 H35 0.9500 .
C36 H36 0.9500 .
C41 C43 1.3899(15) 3_655
C41 C42 1.3957(15) .
C42 C43 1.3893(15) .
C42 H42 0.9500 .
C43 C41 1.3899(15) 3_655
C43 H43 0.9500 .
C0 C1 1.4080(17) .
C0 C3 1.4092(18) .
C0 C2 1.4099(18) .
C1 N1 1.1540(15) .
C2 N2 1.1502(16) .
C3 N3 1.1533(17) .

loop_
_geom_torsion_atom_site_label_1
_geom_torsion_atom_site_label_2
_geom_torsion_atom_site_label_3
_geom_torsion_atom_site_label_4
_geom_torsion
_geom_torsion_site_symmetry_1
_geom_torsion_site_symmetry_4
C21 P1 C10 C41 -47.42(10) . .
C31 P1 C10 C41 72.15(10) . .
C11 P1 C10 C41 -168.81(8) . .
C21 P1 C11 C16 102.63(10) . .
C31 P1 C11 C16 -17.74(11) . .
C10 P1 C11 C16 -137.82(9) . .
C21 P1 C11 C12 -77.86(10) . .
C31 P1 C11 C12 161.77(9) . .
C10 P1 C11 C12 41.69(11) . .
C16 C11 C12 C13 -0.38(18) . .
P1 C11 C12 C13 -179.89(9) . .
C11 C12 C13 C14 0.31(18) . .
C12 C13 C14 C15 0.47(19) . .
C13 C14 C15 C16 -1.19(19) . .
C14 C15 C16 C11 1.11(18) . .
C12 C11 C16 C15 -0.33(17) . .
P1 C11 C16 C15 179.19(9) . .
C31 P1 C21 C22 141.84(9) . .
C11 P1 C21 C22 20.66(11) . .
C10 P1 C21 C22 -96.76(10) . .
C31 P1 C21 C26 -41.00(10) . .
C11 P1 C21 C26 -162.19(9) . .
C10 P1 C21 C26 80.40(10) . .
C26 C21 C22 C23 0.82(16) . .
P1 C21 C22 C23 177.95(8) . .
C21 C22 C23 C24 0.01(17) . .
C22 C23 C24 C25 -0.80(17) . .
C23 C24 C25 C26 0.76(18) . .
C24 C25 C26 C21 0.07(18) . .
C22 C21 C26 C25 -0.86(17) . .
P1 C21 C26 C25 -178.07(9) . .
C21 P1 C31 C32 145.70(9) . .
C11 P1 C31 C32 -91.44(10) . .
C10 P1 C31 C32 25.35(11) . .
C21 P1 C31 C36 -37.79(10) . .
C11 P1 C31 C36 85.07(10) . .
C10 P1 C31 C36 -158.15(9) . .
C36 C31 C32 C33 1.30(18) . .
P1 C31 C32 C33 177.80(9) . .
C31 C32 C33 C34 -0.56(19) . .
C32 C33 C34 C35 -0.65(19) . .
C33 C34 C35 C36 1.10(19) . .
C34 C35 C36 C31 -0.35(18) . .
C32 C31 C36 C35 -0.85(17) . .
P1 C31 C36 C35 -177.37(9) . .
P1 C10 C41 C43 -100.69(11) . 3_655
P1 C10 C41 C42 81.74(12) . .
C43 C41 C42 C43 0.12(18) 3_655 .
C10 C41 C42 C43 177.74(10) . .
C41 C42 C43 C41 -0.12(18) . 3_655
